data_7703862
loop_
_publ_author_name
'Muraoka, Takako'
'Tsuchimoto, Masato'
'Ueno, Keiji'

_publ_section_title
;
 Synthesis, structure, and reactivity of a pyridine-stabilized
 silanonetungsten complex.
;
_journal_issue 16
_journal_name_full 'Dalton transactions (Cambridge, England : 2003)'
_journal_page_first 5100
_journal_page_last 5107
_journal_paper_doi 10.1039/d0dt00497a
_journal_volume 49
_journal_year 2020
_chemical_formula_moiety 'C38 H51 N O3 Si2 W, C H2 Cl2'
_chemical_formula_sum 'C39 H53 Cl2 N O3 Si2 W'
_chemical_formula_weight 894.74
_space_group_crystal_system triclinic
_space_group_IT_number 2
_space_group_name_Hall '-P 1'
_space_group_name_H-M_alt 'P -1'
_atom_sites_solution_hydrogens geom
_audit_creation_method SHELXL-2016/6
_audit_update_record
;
2019-08-06 deposited with the CCDC.	2020-03-05 downloaded from the CCDC.
;
_cell_angle_alpha 91.880(5)
_cell_angle_beta 109.446(6)
_cell_angle_gamma 110.618(5)
_cell_formula_units_Z 4
_cell_length_a 14.969(5)
_cell_length_b 16.001(5)
_cell_length_c 19.069(6)
_cell_measurement_reflns_used 13390
_cell_measurement_temperature 120(2)
_cell_measurement_theta_max 27.5
_cell_measurement_theta_min 2.8
_cell_volume 3972(2)
_computing_cell_refinement
;
CrystalClear-SM Expert 2.1 b29 (Rigaku, 2013)
;
_computing_data_collection
;
CrystalClear-SM Expert 2.1 b29 (Rigaku, 2013)
;
_computing_data_reduction
;
CrystalClear-SM Expert 2.1 b29 (Rigaku, 2013)
;
_computing_molecular_graphics 'Ortep for Windows (Farrugia, 2012)'
_computing_publication_material 'WinGX publication routines (Farrugia, 2012)'
_computing_structure_refinement 'SHELXL-2016/6 (Sheldrick, 2016)'
_computing_structure_solution 'SIR-2011 (Burla et al., 2012)'
_diffrn_ambient_temperature 120(2)
_diffrn_detector_area_resol_mean 5.8140
_diffrn_measured_fraction_theta_full 0.996
_diffrn_measured_fraction_theta_max 0.988
_diffrn_measurement_device_type
;
Rigaku Pilatus 200K
;
_diffrn_measurement_method 'profile data from \w-scans'
_diffrn_radiation_type MoK\a
_diffrn_radiation_wavelength 0.71073
_diffrn_reflns_av_R_equivalents 0.1020
_diffrn_reflns_av_unetI/netI 0.0641
_diffrn_reflns_Laue_measured_fraction_full 0.996
_diffrn_reflns_Laue_measured_fraction_max 0.988
_diffrn_reflns_limit_h_max 19
_diffrn_reflns_limit_h_min -19
_diffrn_reflns_limit_k_max 20
_diffrn_reflns_limit_k_min -20
_diffrn_reflns_limit_l_max 23
_diffrn_reflns_limit_l_min -24
_diffrn_reflns_number 66119
_diffrn_reflns_point_group_measured_fraction_full 0.996
_diffrn_reflns_point_group_measured_fraction_max 0.988
_diffrn_reflns_theta_full 25.242
_diffrn_reflns_theta_max 27.531
_diffrn_reflns_theta_min 2.752
_diffrn_source 'Rotating Anode'
_exptl_absorpt_coefficient_mu 3.139
_exptl_absorpt_correction_T_max 1.000
_exptl_absorpt_correction_T_min 0.833
_exptl_absorpt_correction_type multi-scan
_exptl_crystal_colour Orange
_exptl_crystal_density_diffrn 1.496
_exptl_crystal_density_method 'not measured'
_exptl_crystal_description Block
_exptl_crystal_F_000 1816
_exptl_crystal_size_max 0.18
_exptl_crystal_size_mid 0.11
_exptl_crystal_size_min 0.06
_refine_diff_density_max 2.580
_refine_diff_density_min -1.272
_refine_diff_density_rms 0.127
_refine_ls_extinction_method none
_refine_ls_goodness_of_fit_ref 1.010
_refine_ls_hydrogen_treatment constr
_refine_ls_matrix_type full
_refine_ls_number_parameters 921
_refine_ls_number_reflns 18079
_refine_ls_number_restraints 22
_refine_ls_restrained_S_all 1.015
_refine_ls_R_factor_all 0.0401
_refine_ls_R_factor_gt 0.0336
_refine_ls_shift/su_max 0.003
_refine_ls_shift/su_mean 0.000
_refine_ls_structure_factor_coef Fsqd
_refine_ls_weighting_details 'w=1/[\s^2^(Fo^2^)+(0.0493P)^2^] where P=(Fo^2^+2Fc^2^)/3'
_refine_ls_weighting_scheme calc
_refine_ls_wR_factor_gt 0.0903
_refine_ls_wR_factor_ref 0.0925
_reflns_Friedel_coverage 0.000
_reflns_number_gt 15221
_reflns_number_total 18079
_reflns_threshold_expression 'I > 2\s(I)'
_cod_data_source_file d0dt00497a2.cif
_cod_data_source_block shelx
_cod_depositor_comments
;
The following automatic conversions were performed:

data item '_exptl_absorpt_correction_type' value 'Multi-scan' was
changed to 'multi-scan' in accordance with the
/home/data/users/saulius/crontab/automatic-downloads/rss-feeds/RSC/lib/dictionaries/cif_core.dic
dictionary named 'cif_core.dic' version 2.4.2 last updated on
2011-04-26.

Automatic conversion script
Id: cif_fix_values 7556 2019-12-06 15:28:31Z antanas 

 Adding full bibliography for 7703862--7703864.cif.
;
_cod_database_code 7703862
_shelx_shelxl_version_number 2016/6
_shelx_space_group_comment
;
The symmetry employed for this shelxl refinement is uniquely defined
by the following loop, which should always be used as a source of
symmetry information in preference to the above space-group names.
They are only intended as comments.
;

loop_
_space_group_symop_operation_xyz
'x, y, z'
'-x, -y, -z'

loop_
_atom_site_label
_atom_site_type_symbol
_atom_site_fract_x
_atom_site_fract_y
_atom_site_fract_z
_atom_site_U_iso_or_equiv
_atom_site_adp_type
_atom_site_occupancy
_atom_site_site_symmetry_order
_atom_site_calc_flag
_atom_site_refinement_flags_posn
_atom_site_refinement_flags_adp
_atom_site_refinement_flags_occupancy
_atom_site_disorder_assembly
_atom_site_disorder_group
W1 W 0.69223(2) 0.30525(2) 0.03246(2) 0.01675(4) Uani 1 1 d . . . . .
W2 W 0.80679(2) 0.18268(2) 0.51124(2) 0.01813(4) Uani 1 1 d . . . . .
Si1 Si 0.49604(7) 0.22928(7) 0.01138(6) 0.0249(2) Uani 1 1 d . . . . .
Si2 Si 0.84571(7) 0.19807(6) -0.01618(5) 0.01708(18) Uani 1 1 d . . . . .
Si3 Si 0.75641(9) 0.02080(7) 0.54927(7) 0.0317(2) Uani 1 1 d . . . . .
Si4 Si 0.67772(7) 0.33896(6) 0.50119(5) 0.01903(19) Uani 1 1 d . . . . .
O1 O 0.6470(2) 0.14278(19) 0.11951(17) 0.0379(7) Uani 1 1 d . . . . .
O2 O 0.5613(2) 0.2508(2) -0.14001(15) 0.0352(6) Uani 1 1 d . . . . .
O3 O 0.80566(18) 0.26584(15) 0.01123(13) 0.0204(5) Uani 1 1 d . . . . .
O4 O 0.8127(2) 0.1920(2) 0.67650(16) 0.0457(8) Uani 1 1 d . . . . .
O5 O 0.5944(2) 0.04949(18) 0.39651(15) 0.0352(6) Uani 1 1 d . . . . .
O6 O 0.75004(18) 0.28937(16) 0.49908(14) 0.0231(5) Uani 1 1 d . . . . .
N1 N 0.7295(2) 0.11701(18) -0.09974(16) 0.0192(6) Uani 1 1 d . . . . .
N2 N 0.6318(2) 0.29699(19) 0.58027(16) 0.0202(6) Uani 1 1 d . . . . .
C1 C 0.6623(3) 0.2001(2) 0.0830(2) 0.0237(7) Uani 1 1 d . . . . .
C2 C 0.6087(3) 0.2642(2) -0.0751(2) 0.0225(7) Uani 1 1 d . . . . .
C3 C 0.4592(3) 0.2147(3) 0.0978(2) 0.0368(9) Uani 1 1 d . . . . .
H3A H 0.388491 0.174445 0.082686 0.055 Uiso 1 1 calc R U . . .
H3B H 0.468613 0.272501 0.121694 0.055 Uiso 1 1 calc R U . . .
H3C H 0.501729 0.189670 0.132556 0.055 Uiso 1 1 calc R U . . .
C4 C 0.4336(3) 0.1095(3) -0.0422(2) 0.0307(8) Uani 1 1 d . . . . .
H4A H 0.469738 0.073905 -0.015943 0.046 Uiso 1 1 calc R U . . .
H4B H 0.435905 0.109933 -0.091877 0.046 Uiso 1 1 calc R U . . .
H4C H 0.363433 0.083624 -0.045922 0.046 Uiso 1 1 calc R U . . .
C5 C 0.4098(3) 0.2861(3) -0.0458(2) 0.0384(10) Uani 1 1 d . . . . .
H5A H 0.427281 0.302543 -0.088902 0.058 Uiso 1 1 calc R U . . .
H5B H 0.419329 0.339430 -0.014954 0.058 Uiso 1 1 calc R U . . .
H5C H 0.339371 0.244778 -0.062417 0.058 Uiso 1 1 calc R U . . .
C6 C 0.8694(3) 0.1130(2) 0.04664(19) 0.0200(7) Uani 1 1 d . . . . .
C7 C 0.8919(3) 0.1316(2) 0.12498(19) 0.0216(7) Uani 1 1 d . . . . .
C8 C 0.9018(3) 0.0657(3) 0.1699(2) 0.0295(8) Uani 1 1 d . . . . .
H8 H 0.915157 0.078827 0.221161 0.035 Uiso 1 1 calc R U . . .
C9 C 0.8923(3) -0.0183(3) 0.1404(2) 0.0303(8) Uani 1 1 d . . . . .
C10 C 0.8762(3) -0.0342(2) 0.0643(2) 0.0293(8) Uani 1 1 d . . . . .
H10 H 0.871665 -0.089774 0.043807 0.035 Uiso 1 1 calc R U . . .
C11 C 0.8666(3) 0.0291(2) 0.0178(2) 0.0237(7) Uani 1 1 d . . . . .
C12 C 0.9130(3) 0.2234(2) 0.1653(2) 0.0271(8) Uani 1 1 d . . . . .
H12A H 0.979795 0.265037 0.169751 0.041 Uiso 1 1 calc R U . . .
H12B H 0.910480 0.218114 0.214634 0.041 Uiso 1 1 calc R U . . .
H12C H 0.862069 0.245297 0.136963 0.041 Uiso 1 1 calc R U . . .
C13 C 0.9021(4) -0.0895(3) 0.1885(3) 0.0487(12) Uani 1 1 d . . . . .
H13A H 0.952631 -0.109989 0.182540 0.073 Uiso 1 1 calc R U . . .
H13B H 0.837168 -0.139674 0.173305 0.073 Uiso 1 1 calc R U . . .
H13C H 0.922916 -0.064270 0.240491 0.073 Uiso 1 1 calc R U . . .
C14 C 0.8567(3) 0.0045(3) -0.0631(2) 0.0321(9) Uani 1 1 d . . . . .
H14A H 0.889198 -0.037251 -0.064846 0.048 Uiso 1 1 calc R U . . .
H14B H 0.889315 0.058328 -0.080586 0.048 Uiso 1 1 calc R U . . .
H14C H 0.785401 -0.023089 -0.094940 0.048 Uiso 1 1 calc R U . . .
C15 C 0.9473(2) 0.2514(2) -0.05715(18) 0.0173(6) Uani 1 1 d . . . . .
C16 C 1.0485(3) 0.2521(2) -0.02539(19) 0.0207(7) Uani 1 1 d . . . . .
C17 C 1.1157(3) 0.2832(2) -0.06317(19) 0.0216(7) Uani 1 1 d . . . . .
H17 H 1.181177 0.282734 -0.042392 0.026 Uiso 1 1 calc R U . . .
C18 C 1.0884(3) 0.3150(2) -0.1311(2) 0.0223(7) Uani 1 1 d . . . . .
C19 C 0.9931(3) 0.3203(2) -0.1586(2) 0.0224(7) Uani 1 1 d . . . . .
H19 H 0.975091 0.344275 -0.202592 0.027 Uiso 1 1 calc R U . . .
C20 C 0.9225(3) 0.2908(2) -0.12250(19) 0.0188(6) Uani 1 1 d . . . . .
C21 C 1.0892(3) 0.2246(3) 0.0500(2) 0.0279(8) Uani 1 1 d . . . . .
H21A H 1.161139 0.237649 0.063559 0.042 Uiso 1 1 calc R U . . .
H21B H 1.053097 0.160854 0.046744 0.042 Uiso 1 1 calc R U . . .
H21C H 1.079390 0.257793 0.087737 0.042 Uiso 1 1 calc R U . . .
C22 C 1.1605(3) 0.3425(2) -0.1730(2) 0.0284(8) Uani 1 1 d . . . . .
H22A H 1.137955 0.296090 -0.215359 0.043 Uiso 1 1 calc R U . . .
H22B H 1.228443 0.350824 -0.139866 0.043 Uiso 1 1 calc R U . . .
H22C H 1.161297 0.398282 -0.190457 0.043 Uiso 1 1 calc R U . . .
C23 C 0.8234(3) 0.3055(2) -0.1566(2) 0.0231(7) Uani 1 1 d . . . . .
H23A H 0.838716 0.367235 -0.164211 0.035 Uiso 1 1 calc R U . . .
H23B H 0.786426 0.292814 -0.123125 0.035 Uiso 1 1 calc R U . . .
H23C H 0.782358 0.265711 -0.204216 0.035 Uiso 1 1 calc R U . . .
C24 C 0.7263(3) 0.0981(2) -0.17060(19) 0.0241(7) Uani 1 1 d . . . . .
H24 H 0.785210 0.125501 -0.181360 0.029 Uiso 1 1 calc R U . . .
C25 C 0.6377(3) 0.0391(3) -0.2273(2) 0.0327(9) Uani 1 1 d . . . . .
H25 H 0.637564 0.026867 -0.275353 0.039 Uiso 1 1 calc R U . . .
C26 C 0.5500(3) -0.0015(3) -0.2123(2) 0.0338(9) Uani 1 1 d . . . . .
H26 H 0.489532 -0.040505 -0.250001 0.041 Uiso 1 1 calc R U . . .
C27 C 0.5537(3) 0.0171(2) -0.1393(2) 0.0306(8) Uani 1 1 d . . . . .
H27 H 0.495763 -0.010009 -0.127405 0.037 Uiso 1 1 calc R U . . .
C28 C 0.6441(3) 0.0761(2) -0.0848(2) 0.0238(7) Uani 1 1 d . . . . .
H28 H 0.646092 0.087981 -0.036100 0.029 Uiso 1 1 calc R U . . .
C29 C 0.6968(3) 0.4520(2) 0.0321(2) 0.0241(7) Uani 1 1 d . . . . .
C30 C 0.6923(3) 0.4275(2) 0.1029(2) 0.0243(7) Uani 1 1 d . . . . .
C31 C 0.7863(3) 0.4186(2) 0.1445(2) 0.0226(7) Uani 1 1 d . . . . .
C32 C 0.8477(3) 0.4363(2) 0.1000(2) 0.0225(7) Uani 1 1 d . . . . .
C33 C 0.7916(3) 0.4549(2) 0.0294(2) 0.0241(7) Uani 1 1 d . . . . .
C34 C 0.6231(3) 0.4827(3) -0.0247(2) 0.0357(9) Uani 1 1 d . . . . .
H34A H 0.652284 0.547504 -0.019772 0.054 Uiso 1 1 calc R U . . .
H34B H 0.559857 0.464665 -0.015985 0.054 Uiso 1 1 calc R U . . .
H34C H 0.609928 0.455668 -0.074649 0.054 Uiso 1 1 calc R U . . .
C35 C 0.6183(3) 0.4365(3) 0.1377(2) 0.0350(9) Uani 1 1 d . . . . .
H35A H 0.642168 0.498047 0.161775 0.052 Uiso 1 1 calc R U . . .
H35B H 0.614168 0.397154 0.174496 0.052 Uiso 1 1 calc R U . . .
H35C H 0.551610 0.419988 0.099074 0.052 Uiso 1 1 calc R U . . .
C36 C 0.8170(3) 0.4009(3) 0.2249(2) 0.0318(8) Uani 1 1 d . . . . .
H36A H 0.867419 0.374420 0.233929 0.048 Uiso 1 1 calc R U . . .
H36B H 0.757722 0.360085 0.232668 0.048 Uiso 1 1 calc R U . . .
H36C H 0.845438 0.457018 0.259216 0.048 Uiso 1 1 calc R U . . .
C37 C 0.9554(3) 0.4401(2) 0.1220(2) 0.0308(8) Uani 1 1 d . . . . .
H37A H 0.976458 0.423655 0.171020 0.046 Uiso 1 1 calc R U . . .
H37B H 1.000815 0.500495 0.123146 0.046 Uiso 1 1 calc R U . . .
H37C H 0.957867 0.398653 0.085775 0.046 Uiso 1 1 calc R U . . .
C38 C 0.8342(3) 0.4855(2) -0.0300(2) 0.0348(9) Uani 1 1 d . . . . .
H38A H 0.778868 0.476192 -0.077040 0.052 Uiso 1 1 calc R U . . .
H38B H 0.873389 0.451241 -0.035774 0.052 Uiso 1 1 calc R U . . .
H38C H 0.877739 0.548708 -0.015543 0.052 Uiso 1 1 calc R U . . .
C39 C 0.8058(3) 0.1877(2) 0.6133(2) 0.0269(8) Uani 1 1 d . . . . .
C40 C 0.6708(3) 0.1002(2) 0.44331(19) 0.0219(7) Uani 1 1 d . . . . .
C41 C 0.8531(4) 0.0032(4) 0.6358(3) 0.0674(17) Uani 1 1 d . . . . .
H41A H 0.871204 0.048320 0.678047 0.101 Uiso 1 1 calc R U . . .
H41B H 0.913484 0.008414 0.625933 0.101 Uiso 1 1 calc R U . . .
H41C H 0.823279 -0.055960 0.647094 0.101 Uiso 1 1 calc R U . . .
C42 C 0.7225(4) -0.0816(3) 0.4774(3) 0.0556(14) Uani 1 1 d . . . . .
H42A H 0.681369 -0.135304 0.490321 0.083 Uiso 1 1 calc R U . . .
H42B H 0.784345 -0.087081 0.477475 0.083 Uiso 1 1 calc R U . . .
H42C H 0.684637 -0.073927 0.428064 0.083 Uiso 1 1 calc R U . . .
C43 C 0.6355(3) -0.0110(3) 0.5710(2) 0.0305(8) Uani 1 1 d . . . . .
H43A H 0.622803 -0.067136 0.589983 0.046 Uiso 1 1 calc R U . . .
H43B H 0.578504 -0.017615 0.525831 0.046 Uiso 1 1 calc R U . . .
H43C H 0.643635 0.035748 0.608303 0.046 Uiso 1 1 calc R U . . .
C44 C 0.7480(3) 0.4653(2) 0.5329(2) 0.0218(7) Uani 1 1 d . . . . .
C45 C 0.7239(3) 0.5281(2) 0.4870(2) 0.0268(8) Uani 1 1 d . . . . .
C46 C 0.7745(3) 0.6208(2) 0.5153(2) 0.0277(8) Uani 1 1 d . . . . .
H46 H 0.758797 0.661281 0.484328 0.033 Uiso 1 1 calc R U . . .
C47 C 0.8472(3) 0.6548(2) 0.5875(2) 0.0290(8) Uani 1 1 d . . . . .
C48 C 0.8753(3) 0.5940(2) 0.6308(2) 0.0273(8) Uani 1 1 d . . . . .
H48 H 0.926706 0.615789 0.678461 0.033 Uiso 1 1 calc R U . . .
C49 C 0.8285(3) 0.5004(2) 0.6045(2) 0.0239(7) Uani 1 1 d . . . . .
C50 C 0.6464(4) 0.5011(3) 0.4065(2) 0.0420(10) Uani 1 1 d . . . . .
H50A H 0.578309 0.473686 0.406885 0.063 Uiso 1 1 calc R U . . .
H50B H 0.659527 0.458672 0.378681 0.063 Uiso 1 1 calc R U . . .
H50C H 0.652348 0.553988 0.383022 0.063 Uiso 1 1 calc R U . . .
C51 C 0.8969(3) 0.7552(2) 0.6174(3) 0.0367(9) Uani 1 1 d . . . . .
H51A H 0.963802 0.779228 0.614529 0.055 Uiso 1 1 calc R U . . .
H51B H 0.903115 0.765504 0.669048 0.055 Uiso 1 1 calc R U . . .
H51C H 0.855360 0.784841 0.587786 0.055 Uiso 1 1 calc R U . . .
C52 C 0.8711(3) 0.4420(3) 0.6558(2) 0.0296(8) Uani 1 1 d . . . . .
H52A H 0.944694 0.467804 0.673590 0.044 Uiso 1 1 calc R U . . .
H52B H 0.846073 0.381985 0.628207 0.044 Uiso 1 1 calc R U . . .
H52C H 0.849383 0.439276 0.697989 0.044 Uiso 1 1 calc R U . . .
C53 C 0.5482(3) 0.2982(2) 0.42009(19) 0.0218(7) Uani 1 1 d . . . . .
C54 C 0.5340(3) 0.2539(2) 0.3494(2) 0.0236(7) Uani 1 1 d . . . . .
C55 C 0.4359(3) 0.2141(2) 0.2932(2) 0.0260(7) Uani 1 1 d . . . . .
H55 H 0.428455 0.184805 0.247457 0.031 Uiso 1 1 calc R U . . .
C56 C 0.3497(3) 0.2170(3) 0.3033(2) 0.0299(8) Uani 1 1 d . . . . .
C57 C 0.3648(3) 0.2666(3) 0.3707(2) 0.0321(8) Uani 1 1 d . . . . .
H57 H 0.308581 0.272932 0.377292 0.039 Uiso 1 1 calc R U . . .
C58 C 0.4615(3) 0.3073(3) 0.4289(2) 0.0254(7) Uani 1 1 d . . . . .
C59 C 0.6233(3) 0.2537(3) 0.3297(2) 0.0273(8) Uani 1 1 d . . . . .
H59A H 0.661766 0.313853 0.324448 0.041 Uiso 1 1 calc R U . . .
H59B H 0.598253 0.213279 0.282967 0.041 Uiso 1 1 calc R U . . .
H59C H 0.666746 0.233963 0.369000 0.041 Uiso 1 1 calc R U . . .
C60 C 0.2444(3) 0.1721(3) 0.2417(2) 0.0436(10) Uani 1 1 d . . . . .
H60A H 0.249019 0.183576 0.193704 0.065 Uiso 1 1 calc R U . . .
H60B H 0.198273 0.196190 0.251000 0.065 Uiso 1 1 calc R U . . .
H60C H 0.219125 0.107905 0.241458 0.065 Uiso 1 1 calc R U . . .
C61 C 0.4678(3) 0.3631(3) 0.4968(2) 0.0359(9) Uani 1 1 d . . . . .
H61A H 0.418848 0.391076 0.481433 0.054 Uiso 1 1 calc R U . . .
H61B H 0.535707 0.409056 0.519805 0.054 Uiso 1 1 calc R U . . .
H61C H 0.453010 0.324623 0.532433 0.054 Uiso 1 1 calc R U . . .
C62 C 0.6418(3) 0.3487(2) 0.64187(19) 0.0237(7) Uani 1 1 d . . . . .
H62 H 0.671482 0.411444 0.646796 0.028 Uiso 1 1 calc R U . . .
C63 C 0.6098(3) 0.3122(3) 0.6974(2) 0.0279(8) Uani 1 1 d . . . . .
H63 H 0.618583 0.349265 0.739727 0.034 Uiso 1 1 calc R U . . .
C64 C 0.5640(3) 0.2187(3) 0.6892(2) 0.0306(8) Uani 1 1 d . . . . .
H64 H 0.541492 0.192167 0.726120 0.037 Uiso 1 1 calc R U . . .
C65 C 0.5521(3) 0.1652(3) 0.6256(2) 0.0300(8) Uani 1 1 d . . . . .
H65 H 0.520804 0.102385 0.618951 0.036 Uiso 1 1 calc R U . . .
C66 C 0.5871(3) 0.2061(2) 0.5723(2) 0.0262(8) Uani 1 1 d . . . . .
H66 H 0.579840 0.170246 0.529812 0.031 Uiso 1 1 calc R U . . .
C67 C 0.9186(3) 0.2889(2) 0.4596(2) 0.0275(8) Uani 1 1 d . . . . .
C68 C 0.9765(3) 0.2851(2) 0.5345(2) 0.0264(8) Uani 1 1 d . . . . .
C69 C 0.9745(3) 0.1955(3) 0.5368(2) 0.0296(8) Uani 1 1 d . . . . .
C70 C 0.9123(3) 0.1436(2) 0.4634(2) 0.0300(9) Uani 1 1 d . . . . .
C71 C 0.8766(3) 0.2017(2) 0.4151(2) 0.0266(8) Uani 1 1 d . . . . .
C72 C 0.9081(3) 0.3732(3) 0.4321(3) 0.0388(10) Uani 1 1 d . . . . .
H72A H 0.881825 0.399588 0.462501 0.058 Uiso 1 1 calc R U . . .
H72B H 0.861684 0.357954 0.380473 0.058 Uiso 1 1 calc R U . . .
H72C H 0.974075 0.415770 0.435815 0.058 Uiso 1 1 calc R U . . .
C73 C 1.0436(3) 0.3662(3) 0.5964(3) 0.0448(11) Uani 1 1 d . . . . .
H73A H 1.110677 0.391453 0.593784 0.067 Uiso 1 1 calc R U . . .
H73B H 1.049134 0.347735 0.644511 0.067 Uiso 1 1 calc R U . . .
H73C H 1.013783 0.410912 0.590124 0.067 Uiso 1 1 calc R U . . .
C74 C 1.0442(4) 0.1698(4) 0.6013(3) 0.0536(13) Uani 1 1 d . . . . .
H74A H 1.113839 0.199201 0.604401 0.080 Uiso 1 1 calc R U . . .
H74B H 1.024783 0.105336 0.593183 0.080 Uiso 1 1 calc R U . . .
H74C H 1.038711 0.188524 0.647478 0.080 Uiso 1 1 calc R U . . .
C75 C 0.9070(4) 0.0538(3) 0.4337(3) 0.0496(13) Uani 1 1 d . . . . .
H75A H 0.957452 0.062735 0.411080 0.074 Uiso 1 1 calc R U . . .
H75B H 0.839838 0.020261 0.396486 0.074 Uiso 1 1 calc R U . . .
H75C H 0.920209 0.020595 0.474351 0.074 Uiso 1 1 calc R U . . .
C76 C 0.8160(3) 0.1733(3) 0.3315(2) 0.0439(11) Uani 1 1 d . . . . .
H76A H 0.802991 0.223495 0.310663 0.066 Uiso 1 1 calc R U . . .
H76B H 0.751974 0.124036 0.322909 0.066 Uiso 1 1 calc R U . . .
H76C H 0.854488 0.154124 0.307644 0.066 Uiso 1 1 calc R U . . .
Cl1 Cl 0.54627(13) 0.49935(12) 0.76707(9) 0.0734(4) Uani 1 1 d . . . . .
Cl2 Cl 0.75076(14) 0.57966(11) 0.76114(12) 0.0889(6) Uani 1 1 d D . . . .
C81 C 0.6540(6) 0.5965(4) 0.7981(4) 0.126(4) Uani 1 1 d D . . . .
H81A H 0.682248 0.609229 0.852868 0.151 Uiso 1 1 calc R U . . .
H81B H 0.637687 0.647111 0.779754 0.151 Uiso 1 1 calc R U . . .
Cl3A Cl 0.6873(6) -0.1183(8) 0.2639(5) 0.182(5) Uani 0.592(5) 1 d D U P A 1
Cl4A Cl 0.6577(2) -0.2718(3) 0.3246(3) 0.1066(15) Uani 0.592(5) 1 d D U P A 1
C82A C 0.6639(10) -0.2299(9) 0.2514(7) 0.094(5) Uani 0.592(5) 1 d D U P A 1
H82A H 0.599601 -0.261404 0.209322 0.113 Uiso 0.592(5) 1 calc R U P A 1
H82B H 0.718056 -0.238776 0.238911 0.113 Uiso 0.592(5) 1 calc R U P A 1
Cl3B Cl 0.6914(9) -0.1142(6) 0.2638(4) 0.174(7) Uani 0.408(5) 1 d . U P A 2
Cl4B Cl 0.6912(3) -0.3162(3) 0.2764(2) 0.0776(16) Uani 0.408(5) 1 d D U P A 2
C82B C 0.6515(15) -0.2260(12) 0.2954(16) 0.114(8) Uani 0.408(5) 1 d D U P A 2
H82C H 0.672393 -0.212939 0.349828 0.137 Uiso 0.408(5) 1 calc R U P A 2
H82D H 0.577071 -0.251534 0.275158 0.137 Uiso 0.408(5) 1 calc R U P A 2

loop_
_atom_site_aniso_label
_atom_site_aniso_U_11
_atom_site_aniso_U_22
_atom_site_aniso_U_33
_atom_site_aniso_U_23
_atom_site_aniso_U_13
_atom_site_aniso_U_12
W1 0.01741(8) 0.01689(7) 0.01751(8) 0.00268(5) 0.00955(6) 0.00547(6)
W2 0.01759(8) 0.01831(7) 0.01966(8) 0.00259(5) 0.00938(6) 0.00592(6)
Si1 0.0196(5) 0.0292(5) 0.0261(5) 0.0017(4) 0.0121(4) 0.0065(4)
Si2 0.0192(5) 0.0162(4) 0.0169(4) 0.0012(3) 0.0089(4) 0.0059(4)
Si3 0.0294(6) 0.0290(5) 0.0426(7) 0.0163(5) 0.0183(5) 0.0125(5)
Si4 0.0181(5) 0.0197(4) 0.0193(5) 0.0004(4) 0.0092(4) 0.0055(4)
O1 0.0344(16) 0.0352(15) 0.0430(17) 0.0211(14) 0.0183(14) 0.0070(13)
O2 0.0340(16) 0.0512(17) 0.0200(14) 0.0048(12) 0.0097(12) 0.0163(14)
O3 0.0212(12) 0.0209(12) 0.0233(13) 0.0028(10) 0.0126(10) 0.0091(10)
O4 0.0473(19) 0.056(2) 0.0240(16) 0.0008(14) 0.0152(14) 0.0071(15)
O5 0.0298(16) 0.0344(15) 0.0264(15) 0.0026(12) 0.0080(12) -0.0023(12)
O6 0.0229(13) 0.0236(12) 0.0269(13) 0.0037(10) 0.0142(11) 0.0089(10)
N1 0.0230(15) 0.0153(13) 0.0196(14) 0.0024(11) 0.0098(12) 0.0058(11)
N2 0.0158(14) 0.0215(14) 0.0210(15) -0.0003(11) 0.0075(12) 0.0042(11)
C1 0.0201(18) 0.0252(18) 0.0229(18) 0.0011(14) 0.0089(15) 0.0047(14)
C2 0.0241(18) 0.0228(17) 0.0236(19) 0.0034(14) 0.0141(15) 0.0073(14)
C3 0.028(2) 0.043(2) 0.038(2) -0.0004(19) 0.0209(19) 0.0041(18)
C4 0.0222(19) 0.031(2) 0.030(2) -0.0017(16) 0.0107(16) 0.0004(16)
C5 0.028(2) 0.049(3) 0.041(2) 0.002(2) 0.0116(19) 0.0187(19)
C6 0.0216(17) 0.0171(15) 0.0205(17) 0.0012(13) 0.0088(14) 0.0059(13)
C7 0.0237(18) 0.0207(16) 0.0219(18) 0.0037(14) 0.0108(14) 0.0078(14)
C8 0.035(2) 0.0285(19) 0.025(2) 0.0066(16) 0.0123(17) 0.0112(17)
C9 0.036(2) 0.0278(19) 0.027(2) 0.0087(16) 0.0105(17) 0.0130(17)
C10 0.037(2) 0.0193(17) 0.031(2) 0.0027(15) 0.0117(17) 0.0113(16)
C11 0.0266(19) 0.0224(17) 0.0240(18) 0.0007(14) 0.0096(15) 0.0113(15)
C12 0.039(2) 0.0272(18) 0.0188(18) 0.0034(15) 0.0126(16) 0.0145(17)
C13 0.079(4) 0.036(2) 0.035(2) 0.018(2) 0.019(2) 0.027(2)
C14 0.050(3) 0.0270(19) 0.029(2) 0.0040(16) 0.0175(19) 0.0235(19)
C15 0.0207(16) 0.0149(15) 0.0173(16) -0.0009(12) 0.0088(13) 0.0065(13)
C16 0.0217(17) 0.0188(16) 0.0221(17) -0.0008(13) 0.0085(14) 0.0082(14)
C17 0.0190(17) 0.0215(16) 0.0242(18) 0.0002(14) 0.0087(14) 0.0072(14)
C18 0.0238(18) 0.0162(15) 0.0260(18) -0.0003(14) 0.0127(15) 0.0038(14)
C19 0.0275(19) 0.0219(16) 0.0205(17) 0.0052(14) 0.0123(15) 0.0093(14)
C20 0.0188(16) 0.0143(15) 0.0202(17) -0.0010(13) 0.0076(14) 0.0029(13)
C21 0.0199(18) 0.037(2) 0.027(2) 0.0055(16) 0.0068(15) 0.0122(16)
C22 0.031(2) 0.0254(18) 0.035(2) 0.0053(16) 0.0212(17) 0.0090(16)
C23 0.0238(18) 0.0210(16) 0.0245(18) 0.0060(14) 0.0100(15) 0.0073(14)
C24 0.0291(19) 0.0198(16) 0.0214(18) 0.0028(14) 0.0111(15) 0.0055(15)
C25 0.047(3) 0.029(2) 0.0172(18) 0.0003(15) 0.0101(17) 0.0109(18)
C26 0.032(2) 0.0230(19) 0.031(2) -0.0030(16) 0.0017(17) 0.0020(16)
C27 0.029(2) 0.0210(18) 0.035(2) 0.0004(16) 0.0122(17) 0.0022(15)
C28 0.0261(19) 0.0187(16) 0.0243(18) 0.0024(14) 0.0113(15) 0.0043(14)
C29 0.033(2) 0.0175(16) 0.0239(18) 0.0041(14) 0.0131(16) 0.0099(15)
C30 0.0223(18) 0.0228(17) 0.0284(19) -0.0006(14) 0.0140(15) 0.0055(14)
C31 0.0262(18) 0.0161(15) 0.0233(18) -0.0002(13) 0.0110(15) 0.0043(14)
C32 0.0205(17) 0.0125(15) 0.033(2) -0.0023(14) 0.0138(15) 0.0009(13)
C33 0.032(2) 0.0177(16) 0.0259(19) 0.0029(14) 0.0168(16) 0.0071(15)
C34 0.045(3) 0.031(2) 0.038(2) 0.0109(18) 0.014(2) 0.0233(19)
C35 0.035(2) 0.034(2) 0.040(2) -0.0042(18) 0.0243(19) 0.0089(18)
C36 0.034(2) 0.0271(19) 0.026(2) -0.0007(16) 0.0090(17) 0.0038(17)
C37 0.0215(19) 0.0208(17) 0.043(2) -0.0024(16) 0.0116(17) 0.0011(15)
C38 0.054(3) 0.0207(18) 0.038(2) 0.0085(17) 0.033(2) 0.0090(18)
C39 0.0245(19) 0.0244(18) 0.025(2) 0.0001(15) 0.0091(15) 0.0014(15)
C40 0.0225(18) 0.0213(17) 0.0194(17) 0.0029(14) 0.0106(15) 0.0031(14)
C41 0.052(3) 0.065(3) 0.086(4) 0.051(3) 0.019(3) 0.025(3)
C42 0.066(3) 0.029(2) 0.101(4) 0.018(2) 0.064(3) 0.020(2)
C43 0.034(2) 0.0292(19) 0.029(2) 0.0073(16) 0.0182(17) 0.0068(17)
C44 0.0179(17) 0.0203(16) 0.0269(19) 0.0004(14) 0.0097(14) 0.0059(14)
C45 0.0227(18) 0.0258(18) 0.031(2) 0.0030(15) 0.0111(16) 0.0079(15)
C46 0.0266(19) 0.0228(18) 0.038(2) 0.0091(16) 0.0166(17) 0.0105(15)
C47 0.0254(19) 0.0226(17) 0.046(2) 0.0045(16) 0.0243(18) 0.0073(15)
C48 0.0195(18) 0.0255(18) 0.032(2) -0.0046(15) 0.0111(16) 0.0022(14)
C49 0.0207(17) 0.0246(17) 0.0292(19) 0.0033(15) 0.0133(15) 0.0081(14)
C50 0.049(3) 0.031(2) 0.034(2) 0.0114(18) 0.003(2) 0.012(2)
C51 0.030(2) 0.0229(19) 0.057(3) 0.0009(18) 0.021(2) 0.0049(16)
C52 0.0209(19) 0.0274(19) 0.034(2) -0.0006(16) 0.0042(16) 0.0078(15)
C53 0.0201(17) 0.0225(17) 0.0214(18) 0.0024(14) 0.0087(14) 0.0058(14)
C54 0.0295(19) 0.0207(16) 0.0234(18) 0.0049(14) 0.0144(15) 0.0085(15)
C55 0.031(2) 0.0251(18) 0.0167(17) 0.0029(14) 0.0066(15) 0.0074(15)
C56 0.027(2) 0.031(2) 0.0224(19) 0.0049(15) 0.0054(16) 0.0039(16)
C57 0.0205(19) 0.047(2) 0.027(2) 0.0024(17) 0.0084(16) 0.0115(17)
C58 0.0214(18) 0.0340(19) 0.0201(18) 0.0005(15) 0.0082(15) 0.0097(15)
C59 0.032(2) 0.034(2) 0.0191(18) 0.0033(15) 0.0124(16) 0.0144(17)
C60 0.032(2) 0.054(3) 0.026(2) -0.0001(19) 0.0025(18) 0.003(2)
C61 0.028(2) 0.054(3) 0.028(2) -0.0068(18) 0.0065(17) 0.023(2)
C62 0.0239(18) 0.0255(17) 0.0215(18) -0.0024(14) 0.0080(15) 0.0103(15)
C63 0.0237(19) 0.037(2) 0.0209(18) -0.0019(15) 0.0086(15) 0.0101(16)
C64 0.027(2) 0.040(2) 0.028(2) 0.0093(17) 0.0153(17) 0.0105(17)
C65 0.0246(19) 0.0297(19) 0.031(2) 0.0028(16) 0.0123(17) 0.0035(16)
C66 0.0218(18) 0.0269(18) 0.0269(19) -0.0026(15) 0.0125(15) 0.0033(15)
C67 0.0260(19) 0.0242(18) 0.045(2) 0.0124(17) 0.0255(18) 0.0122(15)
C68 0.0167(17) 0.0235(17) 0.036(2) -0.0028(15) 0.0116(16) 0.0030(14)
C69 0.0211(18) 0.033(2) 0.040(2) 0.0076(17) 0.0151(17) 0.0123(16)
C70 0.030(2) 0.0222(18) 0.049(2) 0.0058(17) 0.0279(19) 0.0102(16)
C71 0.0249(19) 0.0328(19) 0.027(2) 0.0046(16) 0.0189(16) 0.0082(16)
C72 0.039(2) 0.035(2) 0.060(3) 0.021(2) 0.035(2) 0.0169(19)
C73 0.028(2) 0.039(2) 0.051(3) -0.012(2) 0.015(2) -0.0042(19)
C74 0.033(3) 0.062(3) 0.071(4) 0.027(3) 0.016(2) 0.027(2)
C75 0.056(3) 0.028(2) 0.086(4) 0.008(2) 0.053(3) 0.016(2)
C76 0.039(2) 0.067(3) 0.030(2) 0.004(2) 0.022(2) 0.017(2)
Cl1 0.0702(10) 0.0867(11) 0.0613(9) 0.0107(8) 0.0160(7) 0.0357(8)
Cl2 0.0803(11) 0.0671(10) 0.1160(14) -0.0225(9) 0.0578(11) 0.0075(8)
C81 0.164(8) 0.032(3) 0.089(5) 0.023(3) -0.010(5) -0.014(4)
Cl3A 0.093(5) 0.272(12) 0.101(6) 0.022(6) 0.039(4) -0.023(5)
Cl4A 0.0595(19) 0.101(3) 0.164(4) 0.038(2) 0.045(2) 0.0316(18)
C82A 0.051(7) 0.117(11) 0.081(9) -0.040(9) -0.009(6) 0.029(7)
Cl3B 0.185(10) 0.117(6) 0.031(3) 0.031(4) -0.031(4) -0.094(6)
Cl4B 0.072(3) 0.105(3) 0.076(3) 0.018(2) 0.036(2) 0.047(2)
C82B 0.093(11) 0.122(14) 0.23(2) 0.137(15) 0.127(14) 0.087(11)

loop_
_atom_type_symbol
_atom_type_description
_atom_type_scat_dispersion_real
_atom_type_scat_dispersion_imag
_atom_type_scat_source
C C 0.0033 0.0016 'International Tables Vol C Tables 4.2.6.8 and 6.1.1.4'
H H 0.0000 0.0000 'International Tables Vol C Tables 4.2.6.8 and 6.1.1.4'
Cl Cl 0.1484 0.1585 'International Tables Vol C Tables 4.2.6.8 and 6.1.1.4'
N N 0.0061 0.0033 'International Tables Vol C Tables 4.2.6.8 and 6.1.1.4'
O O 0.0106 0.0060 'International Tables Vol C Tables 4.2.6.8 and 6.1.1.4'
Si Si 0.0817 0.0704 'International Tables Vol C Tables 4.2.6.8 and 6.1.1.4'
W W -0.8490 6.8722 'International Tables Vol C Tables 4.2.6.8 and 6.1.1.4'

loop_
_geom_angle_atom_site_label_1
_geom_angle_atom_site_label_2
_geom_angle_atom_site_label_3
_geom_angle
_geom_angle_site_symmetry_1
_geom_angle_site_symmetry_3
_geom_angle_publ_flag
C1 W1 C2 107.54(14) . . ?
C1 W1 O3 87.18(11) . . ?
C2 W1 O3 87.60(11) . . ?
C1 W1 C29 143.90(13) . . ?
C2 W1 C29 94.57(13) . . ?
O3 W1 C29 122.72(11) . . ?
C1 W1 C30 108.82(13) . . ?
C2 W1 C30 122.57(13) . . ?
O3 W1 C30 136.51(11) . . ?
C29 W1 C30 35.86(12) . . ?
C1 W1 C33 152.13(14) . . ?
C2 W1 C33 99.59(13) . . ?
O3 W1 C33 87.72(10) . . ?
C29 W1 C33 35.43(12) . . ?
C30 W1 C33 59.10(11) . . ?
C1 W1 C31 97.01(13) . . ?
C2 W1 C31 153.02(13) . . ?
O3 W1 C31 104.98(11) . . ?
C29 W1 C31 58.50(12) . . ?
C30 W1 C31 35.00(12) . . ?
C33 W1 C31 58.11(12) . . ?
C1 W1 C32 117.26(14) . . ?
C2 W1 C32 132.09(13) . . ?
O3 W1 C32 78.82(10) . . ?
C29 W1 C32 58.10(12) . . ?
C30 W1 C32 57.79(11) . . ?
C33 W1 C32 34.97(12) . . ?
C31 W1 C32 34.04(11) . . ?
C1 W1 Si1 67.84(10) . . ?
C2 W1 Si1 69.33(10) . . ?
O3 W1 Si1 137.42(7) . . ?
C29 W1 Si1 95.25(9) . . ?
C30 W1 Si1 85.38(9) . . ?
C33 W1 Si1 129.99(9) . . ?
C31 W1 Si1 111.64(8) . . ?
C32 W1 Si1 142.93(8) . . ?
C39 W2 C40 107.54(14) . . ?
C39 W2 O6 87.65(12) . . ?
C40 W2 O6 88.03(12) . . ?
C39 W2 C70 129.77(15) . . ?
C40 W2 C70 101.84(14) . . ?
O6 W2 C70 133.68(11) . . ?
C39 W2 C69 99.94(15) . . ?
C40 W2 C69 135.91(14) . . ?
O6 W2 C69 127.52(11) . . ?
C70 W2 C69 35.77(14) . . ?
C39 W2 C68 100.69(14) . . ?
C40 W2 C68 151.75(13) . . ?
O6 W2 C68 92.15(11) . . ?
C70 W2 C68 58.86(13) . . ?
C69 W2 C68 35.37(12) . . ?
C39 W2 C71 157.86(14) . . ?
C40 W2 C71 93.80(13) . . ?
O6 W2 C71 99.17(11) . . ?
C70 W2 C71 35.82(13) . . ?
C69 W2 C71 59.26(13) . . ?
C68 W2 C71 58.27(13) . . ?
C39 W2 C67 130.03(14) . . ?
C40 W2 C67 119.07(14) . . ?
O6 W2 C67 77.43(10) . . ?
C70 W2 C67 58.08(12) . . ?
C69 W2 C67 58.04(13) . . ?
C68 W2 C67 34.43(13) . . ?
C71 W2 C67 34.42(12) . . ?
C39 W2 Si3 68.52(11) . . ?
C40 W2 Si3 68.32(10) . . ?
O6 W2 Si3 137.85(7) . . ?
C70 W2 Si3 86.52(9) . . ?
C69 W2 Si3 91.65(10) . . ?
C68 W2 Si3 125.21(9) . . ?
C71 W2 Si3 116.12(9) . . ?
C67 W2 Si3 144.40(8) . . ?
C4 Si1 C3 102.01(18) . . ?
C4 Si1 C5 103.01(19) . . ?
C3 Si1 C5 102.37(19) . . ?
C4 Si1 W1 112.63(12) . . ?
C3 Si1 W1 118.20(14) . . ?
C5 Si1 W1 116.52(14) . . ?
O3 Si2 C15 114.06(13) . . ?
O3 Si2 C6 116.71(14) . . ?
C15 Si2 C6 115.11(14) . . ?
O3 Si2 N1 104.35(13) . . ?
C15 Si2 N1 104.79(13) . . ?
C6 Si2 N1 99.06(13) . . ?
C43 Si3 C41 104.3(2) . . ?
C43 Si3 C42 101.36(19) . . ?
C41 Si3 C42 101.7(3) . . ?
C43 Si3 W2 111.04(12) . . ?
C41 Si3 W2 117.24(17) . . ?
C42 Si3 W2 119.09(16) . . ?
O6 Si4 C44 113.02(14) . . ?
O6 Si4 C53 116.45(15) . . ?
C44 Si4 C53 116.89(15) . . ?
O6 Si4 N2 104.06(13) . . ?
C44 Si4 N2 104.62(14) . . ?
C53 Si4 N2 98.89(14) . . ?
Si2 O3 W1 154.91(15) . . ?
Si4 O6 W2 157.08(15) . . ?
C28 N1 C24 118.5(3) . . ?
C28 N1 Si2 115.2(2) . . ?
C24 N1 Si2 126.3(2) . . ?
C66 N2 C62 119.0(3) . . ?
C66 N2 Si4 114.6(2) . . ?
C62 N2 Si4 126.4(2) . . ?
O1 C1 W1 173.6(3) . . ?
O2 C2 W1 171.6(3) . . ?
C7 C6 C11 117.3(3) . . ?
C7 C6 Si2 120.9(2) . . ?
C11 C6 Si2 121.8(2) . . ?
C8 C7 C6 120.4(3) . . ?
C8 C7 C12 116.6(3) . . ?
C6 C7 C12 122.9(3) . . ?
C9 C8 C7 121.8(3) . . ?
C8 C9 C10 117.5(3) . . ?
C8 C9 C13 121.9(4) . . ?
C10 C9 C13 120.6(3) . . ?
C11 C10 C9 122.7(3) . . ?
C10 C11 C6 120.1(3) . . ?
C10 C11 C14 116.6(3) . . ?
C6 C11 C14 123.3(3) . . ?
C20 C15 C16 118.2(3) . . ?
C20 C15 Si2 119.2(2) . . ?
C16 C15 Si2 122.5(2) . . ?
C17 C16 C15 119.4(3) . . ?
C17 C16 C21 117.3(3) . . ?
C15 C16 C21 123.2(3) . . ?
C16 C17 C18 122.3(3) . . ?
C19 C18 C17 117.9(3) . . ?
C19 C18 C22 121.2(3) . . ?
C17 C18 C22 120.9(3) . . ?
C18 C19 C20 122.2(3) . . ?
C19 C20 C15 119.5(3) . . ?
C19 C20 C23 116.4(3) . . ?
C15 C20 C23 124.1(3) . . ?
N1 C24 C25 121.6(3) . . ?
C26 C25 C24 119.8(3) . . ?
C25 C26 C27 118.4(4) . . ?
C28 C27 C26 119.5(4) . . ?
N1 C28 C27 122.1(3) . . ?
C33 C29 C30 107.9(3) . . ?
C33 C29 C34 124.9(3) . . ?
C30 C29 C34 126.7(3) . . ?
C33 C29 W1 73.15(19) . . ?
C30 C29 W1 72.46(19) . . ?
C34 C29 W1 126.9(3) . . ?
C31 C30 C29 107.8(3) . . ?
C31 C30 C35 123.7(3) . . ?
C29 C30 C35 126.2(3) . . ?
C31 C30 W1 75.16(19) . . ?
C29 C30 W1 71.68(18) . . ?
C35 C30 W1 132.4(2) . . ?
C32 C31 C30 108.2(3) . . ?
C32 C31 C36 126.6(3) . . ?
C30 C31 C36 125.1(3) . . ?
C32 C31 W1 73.62(19) . . ?
C30 C31 W1 69.84(19) . . ?
C36 C31 W1 126.0(2) . . ?
C31 C32 C33 108.4(3) . . ?
C31 C32 C37 127.4(3) . . ?
C33 C32 C37 124.2(3) . . ?
C31 C32 W1 72.34(19) . . ?
C33 C32 W1 69.71(19) . . ?
C37 C32 W1 125.9(2) . . ?
C29 C33 C32 107.7(3) . . ?
C29 C33 C38 127.1(3) . . ?
C32 C33 C38 124.6(3) . . ?
C29 C33 W1 71.42(19) . . ?
C32 C33 W1 75.32(19) . . ?
C38 C33 W1 125.9(2) . . ?
O4 C39 W2 175.1(3) . . ?
O5 C40 W2 172.1(3) . . ?
C49 C44 C45 117.7(3) . . ?
C49 C44 Si4 120.1(3) . . ?
C45 C44 Si4 122.2(3) . . ?
C46 C45 C44 119.5(3) . . ?
C46 C45 C50 116.7(3) . . ?
C44 C45 C50 123.9(3) . . ?
C47 C46 C45 122.7(3) . . ?
C46 C47 C48 117.8(3) . . ?
C46 C47 C51 121.2(3) . . ?
C48 C47 C51 120.9(4) . . ?
C47 C48 C49 121.7(4) . . ?
C48 C49 C44 120.2(3) . . ?
C48 C49 C52 116.1(3) . . ?
C44 C49 C52 123.6(3) . . ?
C58 C53 C54 117.5(3) . . ?
C58 C53 Si4 121.6(3) . . ?
C54 C53 Si4 120.8(2) . . ?
C55 C54 C53 120.4(3) . . ?
C55 C54 C59 117.6(3) . . ?
C53 C54 C59 121.8(3) . . ?
C56 C55 C54 122.4(3) . . ?
C55 C56 C57 117.1(3) . . ?
C55 C56 C60 121.0(4) . . ?
C57 C56 C60 121.8(4) . . ?
C56 C57 C58 122.6(3) . . ?
C57 C58 C53 119.6(3) . . ?
C57 C58 C61 117.0(3) . . ?
C53 C58 C61 123.2(3) . . ?
N2 C62 C63 122.3(3) . . ?
C62 C63 C64 118.7(3) . . ?
C65 C64 C63 119.3(3) . . ?
C66 C65 C64 119.1(4) . . ?
N2 C66 C65 121.6(3) . . ?
C68 C67 C71 108.9(3) . . ?
C68 C67 C72 125.0(4) . . ?
C71 C67 C72 126.1(4) . . ?
C68 C67 W2 70.71(19) . . ?
C71 C67 W2 70.99(19) . . ?
C72 C67 W2 126.4(2) . . ?
C67 C68 C69 108.2(3) . . ?
C67 C68 C73 124.9(4) . . ?
C69 C68 C73 126.1(4) . . ?
C67 C68 W2 74.9(2) . . ?
C69 C68 W2 70.7(2) . . ?
C73 C68 W2 128.7(3) . . ?
C70 C69 C68 107.6(3) . . ?
C70 C69 C74 127.4(4) . . ?
C68 C69 C74 123.8(4) . . ?
C70 C69 W2 71.6(2) . . ?
C68 C69 W2 73.98(19) . . ?
C74 C69 W2 129.6(3) . . ?
C69 C70 C71 108.4(3) . . ?
C69 C70 C75 126.8(4) . . ?
C71 C70 C75 122.8(4) . . ?
C69 C70 W2 72.63(19) . . ?
C71 C70 W2 74.51(18) . . ?
C75 C70 W2 131.6(3) . . ?
C67 C71 C70 106.9(3) . . ?
C67 C71 C76 128.8(4) . . ?
C70 C71 C76 124.0(3) . . ?
C67 C71 W2 74.59(19) . . ?
C70 C71 W2 69.67(18) . . ?
C76 C71 W2 125.8(2) . . ?
Cl1 C81 Cl2 107.9(4) . . ?
Cl4A C82A Cl3A 111.6(8) . . ?
Cl4B C82B Cl3B 124.1(10) . . ?

loop_
_geom_bond_atom_site_label_1
_geom_bond_atom_site_label_2
_geom_bond_distance
_geom_bond_site_symmetry_2
_geom_bond_publ_flag
W1 C1 1.956(4) . ?
W1 C2 1.957(4) . ?
W1 O3 2.154(2) . ?
W1 C29 2.325(3) . ?
W1 C30 2.335(3) . ?
W1 C33 2.347(3) . ?
W1 C31 2.404(3) . ?
W1 C32 2.421(3) . ?
W1 Si1 2.6328(13) . ?
W2 C39 1.950(4) . ?
W2 C40 1.950(4) . ?
W2 O6 2.146(2) . ?
W2 C70 2.310(3) . ?
W2 C69 2.324(4) . ?
W2 C68 2.367(4) . ?
W2 C71 2.374(3) . ?
W2 C67 2.421(3) . ?
W2 Si3 2.6297(13) . ?
Si1 C4 1.888(4) . ?
Si1 C3 1.901(4) . ?
Si1 C5 1.907(4) . ?
Si2 O3 1.561(2) . ?
Si2 C15 1.890(3) . ?
Si2 C6 1.891(3) . ?
Si2 N1 1.918(3) . ?
Si3 C43 1.891(4) . ?
Si3 C41 1.904(5) . ?
Si3 C42 1.904(5) . ?
Si4 O6 1.560(2) . ?
Si4 C44 1.886(4) . ?
Si4 C53 1.904(4) . ?
Si4 N2 1.905(3) . ?
O1 C1 1.173(4) . ?
O2 C2 1.170(4) . ?
O4 C39 1.173(4) . ?
O5 C40 1.176(4) . ?
N1 C28 1.345(4) . ?
N1 C24 1.357(4) . ?
N2 C66 1.348(4) . ?
N2 C62 1.349(4) . ?
C6 C7 1.414(5) . ?
C6 C11 1.415(4) . ?
C7 C8 1.398(5) . ?
C7 C12 1.511(5) . ?
C8 C9 1.381(5) . ?
C9 C10 1.388(5) . ?
C9 C13 1.504(5) . ?
C10 C11 1.382(5) . ?
C11 C14 1.526(5) . ?
C15 C20 1.414(5) . ?
C15 C16 1.427(5) . ?
C16 C17 1.389(4) . ?
C16 C21 1.510(5) . ?
C17 C18 1.393(5) . ?
C18 C19 1.381(5) . ?
C18 C22 1.504(4) . ?
C19 C20 1.403(4) . ?
C20 C23 1.512(5) . ?
C24 C25 1.384(5) . ?
C25 C26 1.375(6) . ?
C26 C27 1.392(6) . ?
C27 C28 1.379(5) . ?
C29 C33 1.422(5) . ?
C29 C30 1.434(5) . ?
C29 C34 1.501(5) . ?
C30 C31 1.427(5) . ?
C30 C35 1.512(4) . ?
C31 C32 1.413(4) . ?
C31 C36 1.515(5) . ?
C32 C33 1.434(5) . ?
C32 C37 1.503(5) . ?
C33 C38 1.493(5) . ?
C44 C49 1.417(5) . ?
C44 C45 1.419(5) . ?
C45 C46 1.395(5) . ?
C45 C50 1.518(6) . ?
C46 C47 1.383(6) . ?
C47 C48 1.384(5) . ?
C47 C51 1.509(5) . ?
C48 C49 1.401(5) . ?
C49 C52 1.516(5) . ?
C53 C58 1.417(4) . ?
C53 C54 1.417(5) . ?
C54 C55 1.400(5) . ?
C54 C59 1.504(5) . ?
C55 C56 1.382(5) . ?
C56 C57 1.395(5) . ?
C56 C60 1.514(6) . ?
C57 C58 1.404(5) . ?
C58 C61 1.505(5) . ?
C62 C63 1.369(5) . ?
C63 C64 1.387(5) . ?
C64 C65 1.385(5) . ?
C65 C66 1.376(5) . ?
C67 C68 1.418(5) . ?
C67 C71 1.419(5) . ?
C67 C72 1.502(5) . ?
C68 C69 1.426(5) . ?
C68 C73 1.509(6) . ?
C69 C70 1.423(6) . ?
C69 C74 1.500(6) . ?
C70 C71 1.442(5) . ?
C70 C75 1.493(5) . ?
C71 C76 1.506(6) . ?
Cl1 C81 1.705(7) . ?
Cl2 C81 1.900(10) . ?
Cl3A C82A 1.687(13) . ?
Cl4A C82A 1.585(13) . ?
Cl3B C82B 1.865(17) . ?
Cl4B C82B 1.812(14) . ?
